data_7116153
loop_
_publ_author_name
'Michael Wagner'
'Michael Lutter'
'Bernhard Zobel'
'Wolf Hiller'
'Marc H. Prosenc'
'Klaus Jurkschat'

_publ_section_title
;
 [Me2C{SnCH(SiMe3)2}2]2. A mu-Me2C-bridged tetrastanna tetrahedrane
;
_journal_name_full Chem.Commun.
_journal_page_first 153
_journal_paper_doi 10.1039/C4cc07417C
_journal_volume 51
_journal_year 2015
_chemical_formula_moiety 'C34 H88 Si8 Sn4'
_chemical_formula_sum 'C34 H88 Si8 Sn4'
_chemical_formula_weight 1196.52
_chemical_melting_point 313
_chemical_name_systematic tetrakis[bis(trimethylsilyl)methyl]-bis-1,2-3,4-\m-(iso-propyliden)-tetrastannahedrane
_chemical_properties_physical Air-sensitive
_space_group_IT_number 14
_symmetry_cell_setting monoclinic
_symmetry_space_group_name_Hall '-P 2ybc'
_symmetry_space_group_name_H-M 'P 1 21/c 1'
_atom_sites_solution_hydrogens geom
_atom_sites_solution_primary direct
_atom_sites_solution_secondary difmap
_audit_creation_method SHELXL-97
_cell_angle_alpha 90.00
_cell_angle_beta 103.119(4)
_cell_angle_gamma 90.00
_cell_formula_units_Z 4
_cell_length_a 13.1495(5)
_cell_length_b 22.2439(7)
_cell_length_c 19.4674(6)
_cell_measurement_reflns_used 10620
_cell_measurement_temperature 173(2)
_cell_measurement_theta_max 28.3460
_cell_measurement_theta_min 2.5320
_cell_volume 5545.5(3)
_computing_cell_refinement 'CrysAlisPro, Oxford Diffraction Ltd., Version 1.171.33.55''
_computing_data_collection 'CrysAlisPro, Oxford Diffraction Ltd., Version 1.171.33.55''
_computing_data_reduction 'CrysAlisPro, Oxford Diffraction Ltd., Version 1.171.33.55''
_computing_molecular_graphics 'SHELXP-97 (Sheldrick, 1997)'
_computing_publication_material 'enCIFer Version 1.4'
_computing_structure_refinement 'SHELXL-97 (Sheldrick, 1997)'
_computing_structure_solution 'SHELXS-97 (Sheldrick, 1990)'
_diffrn_ambient_temperature 173(2)
_diffrn_measured_fraction_theta_full 0.999
_diffrn_measured_fraction_theta_max 0.999
_diffrn_measurement_device 'XcaliburS CCD Diffractometer'
_diffrn_measurement_method '\w und \y scan'
_diffrn_radiation_monochromator graphite
_diffrn_radiation_type MoK\a
_diffrn_radiation_wavelength 0.71073
_diffrn_reflns_av_R_equivalents 0.0367
_diffrn_reflns_av_sigmaI/netI 0.0470
_diffrn_reflns_limit_h_max 11
_diffrn_reflns_limit_h_min -15
_diffrn_reflns_limit_k_max 26
_diffrn_reflns_limit_k_min -25
_diffrn_reflns_limit_l_max 23
_diffrn_reflns_limit_l_min -23
_diffrn_reflns_number 26970
_diffrn_reflns_theta_full 25.50
_diffrn_reflns_theta_max 25.50
_diffrn_reflns_theta_min 2.15
_exptl_absorpt_coefficient_mu 1.974
_exptl_absorpt_correction_T_max 1.00000
_exptl_absorpt_correction_T_min 0.92941
_exptl_absorpt_correction_type multi-scan
_exptl_absorpt_process_details
;
CrysAlisPro, Agilent Technologies,
Version 1.171.36.28 (release 01-02-2013 CrysAlis171 .NET)
(compiled Feb  1 2013,16:14:44)
Empirical absorption correction using spherical harmonics,
 implemented in SCALE3 ABSPACK scaling algorithm.
;
_exptl_crystal_colour blue
_exptl_crystal_density_diffrn 1.433
_exptl_crystal_density_method 'not measured'
_exptl_crystal_description plate
_exptl_crystal_F_000 2416
_exptl_crystal_size_max 0.19
_exptl_crystal_size_mid 0.17
_exptl_crystal_size_min 0.04
_refine_diff_density_max 0.698
_refine_diff_density_min -0.453
_refine_diff_density_rms 0.099
_refine_ls_extinction_method none
_refine_ls_goodness_of_fit_ref 1.013
_refine_ls_hydrogen_treatment constr
_refine_ls_matrix_type full
_refine_ls_number_parameters 451
_refine_ls_number_reflns 10305
_refine_ls_number_restraints 0
_refine_ls_restrained_S_all 1.013
_refine_ls_R_factor_all 0.0453
_refine_ls_R_factor_gt 0.0309
_refine_ls_shift/su_max 0.002
_refine_ls_shift/su_mean 0.000
_refine_ls_structure_factor_coef Fsqd
_refine_ls_weighting_details 'calc w=1/[\s^2^(Fo^2^)+(0.0230P)^2^+0.0000P] where P=(Fo^2^+2Fc^2^)/3'
_refine_ls_weighting_scheme calc
_refine_ls_wR_factor_gt 0.0587
_refine_ls_wR_factor_ref 0.0621
_reflns_number_gt 8410
_reflns_number_total 10305
_reflns_threshold_expression >2sigma(I)
_cod_data_source_file c4cc07417c2.cif
_cod_data_source_block compound3
_cod_original_sg_symbol_Hall -P2ybc
_cod_original_sg_symbol_H-M P2(1)/c
_cod_database_code 7116153

loop_
_symmetry_equiv_pos_as_xyz
'x, y, z'
'-x, y+1/2, -z+1/2'
'-x, -y, -z'
'x, -y-1/2, z-1/2'

loop_
_atom_site_label
_atom_site_type_symbol
_atom_site_fract_x
_atom_site_fract_y
_atom_site_fract_z
_atom_site_U_iso_or_equiv
_atom_site_adp_type
_atom_site_occupancy
_atom_site_symmetry_multiplicity
_atom_site_calc_flag
_atom_site_refinement_flags
_atom_site_disorder_assembly
_atom_site_disorder_group
Sn1 Sn 0.028172(19) 0.480532(10) 0.782297(12) 0.01879(6) Uani 1 1 d . A .
Sn2 Sn 0.20515(2) 0.492534(10) 0.691407(12) 0.01904(6) Uani 1 1 d . A .
Sn3 Sn 0.21265(2) 0.410771(10) 0.804879(13) 0.02097(7) Uani 1 1 d . . .
Sn4 Sn 0.211918(19) 0.555130(10) 0.820804(12) 0.01839(6) Uani 1 1 d . A .
C1 C 0.0317(3) 0.49776(15) 0.67049(17) 0.0226(8) Uani 1 1 d . . .
C2 C -0.0243(3) 0.45336(17) 0.61498(19) 0.0335(10) Uani 1 1 d . A .
H2A H -0.0995 0.4548 0.6126 0.050 Uiso 1 1 calc R . .
H2B H 0.0018 0.4127 0.6278 0.050 Uiso 1 1 calc R . .
H2C H -0.0112 0.4641 0.5689 0.050 Uiso 1 1 calc R . .
C3 C -0.0034(3) 0.56179(16) 0.64824(19) 0.0314(9) Uani 1 1 d . A .
H3A H 0.0327 0.5902 0.6840 0.047 Uiso 0.50 1 calc PR . .
H3B H -0.0790 0.5652 0.6436 0.047 Uiso 0.50 1 calc PR . .
H3C H 0.0134 0.5709 0.6029 0.047 Uiso 0.50 1 calc PR . .
H3D H -0.0546 0.5607 0.6030 0.047 Uiso 0.50 1 calc PR . .
H3E H 0.0571 0.5857 0.6433 0.047 Uiso 0.50 1 calc PR . .
H3F H -0.0353 0.5800 0.6841 0.047 Uiso 0.50 1 calc PR . .
C4 C 0.2997(3) 0.47890(14) 0.87995(17) 0.0207(8) Uani 1 1 d . A .
C5 C 0.2804(3) 0.46983(15) 0.95377(18) 0.0290(9) Uani 1 1 d . . .
H5A H 0.2051 0.4700 0.9512 0.043 Uiso 0.50 1 calc PR A .
H5B H 0.3137 0.5024 0.9847 0.043 Uiso 0.50 1 calc PR . .
H5C H 0.3100 0.4312 0.9727 0.043 Uiso 0.50 1 calc PR . .
H5D H 0.3475 0.4658 0.9879 0.043 Uiso 0.50 1 calc PR . .
H5E H 0.2389 0.4334 0.9544 0.043 Uiso 0.50 1 calc PR . .
H5F H 0.2426 0.5046 0.9664 0.043 Uiso 0.50 1 calc PR . .
C6 C 0.4158(3) 0.47889(15) 0.8823(2) 0.0271(9) Uani 1 1 d . . .
H6A H 0.4500 0.5109 0.9139 0.041 Uiso 1 1 calc R A .
H6B H 0.4267 0.4859 0.8348 0.041 Uiso 1 1 calc R . .
H6C H 0.4458 0.4399 0.8997 0.041 Uiso 1 1 calc R . .
Si1 Si -0.17736(9) 0.38205(4) 0.76549(5) 0.0258(2) Uani 1 1 d . A .
Si2 Si -0.19572(8) 0.51264(4) 0.83123(5) 0.0236(2) Uani 1 1 d . A .
C10 C -0.1106(3) 0.44839(14) 0.81639(17) 0.0201(8) Uani 1 1 d . . .
H10A H -0.0819 0.4320 0.8648 0.024 Uiso 1 1 calc R A .
C11 C -0.2792(3) 0.40800(16) 0.68763(19) 0.0348(10) Uani 1 1 d . . .
H11A H -0.3342 0.4296 0.7040 0.052 Uiso 1 1 calc R A .
H11B H -0.3094 0.3731 0.6595 0.052 Uiso 1 1 calc R . .
H11C H -0.2472 0.4349 0.6586 0.052 Uiso 1 1 calc R . .
C12 C -0.0879(3) 0.32968(16) 0.7329(2) 0.0402(11) Uani 1 1 d . . .
H12A H -0.1269 0.2941 0.7121 0.060 Uiso 1 1 calc R A .
H12B H -0.0312 0.3174 0.7724 0.060 Uiso 1 1 calc R . .
H12C H -0.0585 0.3500 0.6972 0.060 Uiso 1 1 calc R . .
C13 C -0.2383(3) 0.33526(16) 0.8256(2) 0.0364(10) Uani 1 1 d . . .
H13A H -0.2875 0.3599 0.8443 0.055 Uiso 1 1 calc R A .
H13B H -0.1836 0.3201 0.8646 0.055 Uiso 1 1 calc R . .
H13C H -0.2755 0.3013 0.7991 0.055 Uiso 1 1 calc R . .
C14 C -0.1275(3) 0.55351(16) 0.91222(19) 0.0340(10) Uani 1 1 d . . .
H14A H -0.1171 0.5263 0.9528 0.051 Uiso 1 1 calc R A .
H14B H -0.1699 0.5879 0.9202 0.051 Uiso 1 1 calc R . .
H14C H -0.0596 0.5678 0.9062 0.051 Uiso 1 1 calc R . .
C15 C -0.3248(3) 0.48737(16) 0.8470(2) 0.0341(10) Uani 1 1 d . . .
H15A H -0.3130 0.4597 0.8872 0.051 Uiso 1 1 calc R A .
H15B H -0.3646 0.4669 0.8048 0.051 Uiso 1 1 calc R . .
H15C H -0.3642 0.5224 0.8571 0.051 Uiso 1 1 calc R . .
C16 C -0.2221(3) 0.56570(16) 0.7548(2) 0.0345(10) Uani 1 1 d . . .
H16A H -0.2636 0.5997 0.7653 0.052 Uiso 1 1 calc R A .
H16B H -0.2608 0.5447 0.7127 0.052 Uiso 1 1 calc R . .
H16C H -0.1558 0.5805 0.7464 0.052 Uiso 1 1 calc R . .
Si3 Si 0.34885(9) 0.57915(5) 0.60844(5) 0.0295(3) Uani 1 1 d . A .
Si4 Si 0.29139(9) 0.44280(5) 0.55223(5) 0.0287(3) Uani 1 1 d . A .
C20 C 0.2572(3) 0.51339(14) 0.59481(17) 0.0220(8) Uani 1 1 d . . .
H20A H 0.1930 0.5286 0.5614 0.026 Uiso 1 1 calc R A .
C21 C 0.3804(4) 0.6041(2) 0.5244(2) 0.0576(14) Uani 1 1 d . . .
H21A H 0.4243 0.5738 0.5087 0.086 Uiso 1 1 calc R A .
H21B H 0.4179 0.6424 0.5319 0.086 Uiso 1 1 calc R . .
H21C H 0.3156 0.6091 0.4883 0.086 Uiso 1 1 calc R . .
C22 C 0.2853(3) 0.64544(15) 0.6412(2) 0.0397(11) Uani 1 1 d . . .
H22A H 0.2177 0.6534 0.6090 0.060 Uiso 1 1 calc R A .
H22B H 0.3303 0.6808 0.6432 0.060 Uiso 1 1 calc R . .
H22C H 0.2748 0.6368 0.6884 0.060 Uiso 1 1 calc R . .
C23 C 0.4721(3) 0.55719(17) 0.6717(2) 0.0408(11) Uani 1 1 d . . .
H23A H 0.5116 0.5294 0.6486 0.061 Uiso 1 1 calc R A .
H23B H 0.4553 0.5375 0.7128 0.061 Uiso 1 1 calc R . .
H23C H 0.5142 0.5932 0.6870 0.061 Uiso 1 1 calc R . .
C24 C 0.1798(4) 0.38906(18) 0.5408(2) 0.0484(12) Uani 1 1 d . . .
H24A H 0.1695 0.3771 0.5872 0.073 Uiso 1 1 calc R A .
H24B H 0.1950 0.3534 0.5153 0.073 Uiso 1 1 calc R . .
H24C H 0.1163 0.4085 0.5139 0.073 Uiso 1 1 calc R . .
C25 C 0.4105(4) 0.40620(19) 0.6049(2) 0.0480(12) Uani 1 1 d . . .
H25A H 0.4048 0.4026 0.6540 0.072 Uiso 1 1 calc R A .
H25B H 0.4718 0.4306 0.6027 0.072 Uiso 1 1 calc R . .
H25C H 0.4179 0.3661 0.5857 0.072 Uiso 1 1 calc R . .
C26 C 0.3135(4) 0.45685(19) 0.4619(2) 0.0446(11) Uani 1 1 d . . .
H26A H 0.3206 0.4184 0.4389 0.067 Uiso 1 1 calc R A .
H26B H 0.3775 0.4804 0.4656 0.067 Uiso 1 1 calc R . .
H26C H 0.2541 0.4791 0.4338 0.067 Uiso 1 1 calc R . .
Si5 Si 0.35317(11) 0.28538(5) 0.79142(7) 0.0446(3) Uani 1 1 d . . .
Si6 Si 0.20202(10) 0.28282(4) 0.90156(6) 0.0338(3) Uani 1 1 d . . .
C30A C 0.2864(5) 0.3279(2) 0.8541(3) 0.0226(18) Uani 0.669(10) 1 d P A 1
H30A H 0.3453 0.3423 0.8925 0.027 Uiso 0.669(10) 1 calc PR A 1
C30B C 0.2234(11) 0.3121(5) 0.8117(7) 0.029(4) Uani 0.331(10) 1 d P A 2
H30B H 0.1656 0.2955 0.7740 0.035 Uiso 0.331(10) 1 calc PR A 2
C31 C 0.4134(5) 0.2146(2) 0.8352(3) 0.089(2) Uani 1 1 d . A .
H31A H 0.4598 0.1972 0.8076 0.133 Uiso 1 1 calc R . .
H31B H 0.3582 0.1858 0.8380 0.133 Uiso 1 1 calc R . .
H31C H 0.4537 0.2240 0.8828 0.133 Uiso 1 1 calc R . .
C32 C 0.2822(5) 0.2672(2) 0.7030(3) 0.088(2) Uani 1 1 d . A .
H32A H 0.3299 0.2489 0.6769 0.132 Uiso 1 1 calc R . .
H32B H 0.2523 0.3040 0.6789 0.132 Uiso 1 1 calc R . .
H32C H 0.2260 0.2389 0.7052 0.132 Uiso 1 1 calc R . .
C33 C 0.4644(4) 0.3357(2) 0.7895(3) 0.0605(14) Uani 1 1 d . A .
H33A H 0.5072 0.3180 0.7596 0.091 Uiso 1 1 calc R . .
H33B H 0.5068 0.3408 0.8374 0.091 Uiso 1 1 calc R . .
H33C H 0.4380 0.3749 0.7703 0.091 Uiso 1 1 calc R . .
C34 C 0.3014(4) 0.2636(3) 0.9828(3) 0.0817(18) Uani 1 1 d . A .
H34A H 0.2663 0.2496 1.0193 0.123 Uiso 1 1 calc R . .
H34B H 0.3434 0.2992 0.9998 0.123 Uiso 1 1 calc R . .
H34C H 0.3469 0.2316 0.9723 0.123 Uiso 1 1 calc R . .
C35 C 0.1381(4) 0.21314(18) 0.8602(3) 0.0654(16) Uani 1 1 d . A .
H35A H 0.0977 0.1949 0.8914 0.098 Uiso 1 1 calc R . .
H35B H 0.1915 0.1848 0.8527 0.098 Uiso 1 1 calc R . .
H35C H 0.0913 0.2230 0.8148 0.098 Uiso 1 1 calc R . .
C36 C 0.0981(4) 0.32802(18) 0.9298(2) 0.0452(12) Uani 1 1 d . A .
H36A H 0.0689 0.3047 0.9635 0.068 Uiso 1 1 calc R . .
H36B H 0.0425 0.3377 0.8885 0.068 Uiso 1 1 calc R . .
H36C H 0.1285 0.3653 0.9522 0.068 Uiso 1 1 calc R . .
Si7 Si 0.13893(9) 0.67037(4) 0.91096(5) 0.0247(2) Uani 1 1 d . A .
Si8 Si 0.37520(9) 0.66907(4) 0.89153(5) 0.0260(2) Uani 1 1 d . A .
C40 C 0.2344(3) 0.64942(14) 0.85580(17) 0.0201(8) Uani 1 1 d . . .
H40A H 0.2127 0.6738 0.8117 0.024 Uiso 1 1 calc R A .
C41 C 0.1693(4) 0.74372(16) 0.9593(2) 0.0418(11) Uani 1 1 d . . .
H41A H 0.1179 0.7511 0.9878 0.063 Uiso 1 1 calc R A .
H41B H 0.1664 0.7764 0.9251 0.063 Uiso 1 1 calc R . .
H41C H 0.2394 0.7419 0.9901 0.063 Uiso 1 1 calc R . .
C42 C 0.0074(3) 0.67957(16) 0.8513(2) 0.0336(10) Uani 1 1 d . . .
H42A H -0.0449 0.6844 0.8796 0.050 Uiso 1 1 calc R A .
H42B H -0.0092 0.6439 0.8212 0.050 Uiso 1 1 calc R . .
H42C H 0.0073 0.7152 0.8217 0.050 Uiso 1 1 calc R . .
C43 C 0.1395(3) 0.61217(16) 0.97990(19) 0.0311(9) Uani 1 1 d . . .
H43A H 0.0862 0.6220 1.0061 0.047 Uiso 1 1 calc R A .
H43B H 0.2083 0.6112 1.0124 0.047 Uiso 1 1 calc R . .
H43C H 0.1242 0.5727 0.9574 0.047 Uiso 1 1 calc R . .
C44 C 0.3948(3) 0.75262(16) 0.8889(2) 0.0416(11) Uani 1 1 d . . .
H44A H 0.3646 0.7676 0.8413 0.062 Uiso 1 1 calc R A .
H44B H 0.4697 0.7617 0.9014 0.062 Uiso 1 1 calc R . .
H44C H 0.3604 0.7722 0.9227 0.062 Uiso 1 1 calc R . .
C45 C 0.4194(3) 0.64179(17) 0.9842(2) 0.0386(10) Uani 1 1 d . . .
H45A H 0.4065 0.5985 0.9859 0.058 Uiso 1 1 calc R A .
H45B H 0.3806 0.6629 1.0144 0.058 Uiso 1 1 calc R . .
H45C H 0.4942 0.6497 1.0010 0.058 Uiso 1 1 calc R . .
C46 C 0.4621(3) 0.63728(16) 0.8370(2) 0.0388(10) Uani 1 1 d . . .
H46A H 0.4412 0.6531 0.7889 0.058 Uiso 1 1 calc R A .
H46B H 0.4561 0.5934 0.8360 0.058 Uiso 1 1 calc R . .
H46C H 0.5346 0.6487 0.8576 0.058 Uiso 1 1 calc R . .

loop_
_atom_site_aniso_label
_atom_site_aniso_U_11
_atom_site_aniso_U_22
_atom_site_aniso_U_33
_atom_site_aniso_U_23
_atom_site_aniso_U_13
_atom_site_aniso_U_12
Sn1 0.01526(14) 0.02176(13) 0.02089(12) 0.00046(10) 0.00731(10) 0.00053(10)
Sn2 0.01887(14) 0.02194(13) 0.01817(12) 0.00012(10) 0.00811(10) -0.00069(11)
Sn3 0.02127(16) 0.01488(13) 0.02913(13) 0.00356(10) 0.01068(11) 0.00288(10)
Sn4 0.01938(15) 0.01676(13) 0.01913(12) 0.00047(9) 0.00455(10) 0.00105(10)
C1 0.026(2) 0.0248(19) 0.0182(17) 0.0002(15) 0.0072(16) -0.0016(16)
C2 0.027(2) 0.047(2) 0.026(2) -0.0061(18) 0.0058(18) -0.002(2)
C3 0.028(2) 0.039(2) 0.027(2) 0.0082(17) 0.0077(18) 0.0048(19)
C4 0.019(2) 0.0233(19) 0.0205(17) 0.0021(15) 0.0066(16) 0.0026(16)
C5 0.041(3) 0.023(2) 0.0235(19) 0.0038(16) 0.0068(18) 0.0015(18)
C6 0.024(2) 0.022(2) 0.034(2) 0.0012(16) 0.0055(18) 0.0005(16)
Si1 0.0256(7) 0.0236(6) 0.0285(5) -0.0024(4) 0.0064(5) -0.0058(5)
Si2 0.0192(6) 0.0260(6) 0.0280(5) -0.0013(4) 0.0105(5) -0.0009(5)
C10 0.018(2) 0.0224(19) 0.0223(18) 0.0015(15) 0.0090(16) -0.0026(16)
C11 0.036(3) 0.034(2) 0.032(2) -0.0062(18) 0.0016(19) -0.0068(19)
C12 0.048(3) 0.029(2) 0.046(3) -0.0090(19) 0.016(2) -0.006(2)
C13 0.036(3) 0.031(2) 0.043(2) -0.0050(18) 0.011(2) -0.0101(19)
C14 0.040(3) 0.034(2) 0.034(2) -0.0089(18) 0.020(2) -0.006(2)
C15 0.021(2) 0.040(2) 0.046(2) -0.0018(19) 0.016(2) 0.0006(19)
C16 0.033(3) 0.031(2) 0.040(2) 0.0009(18) 0.007(2) 0.0031(19)
Si3 0.0318(7) 0.0305(6) 0.0297(6) 0.0041(5) 0.0145(5) -0.0048(5)
Si4 0.0329(7) 0.0340(6) 0.0214(5) -0.0011(4) 0.0111(5) 0.0057(5)
C20 0.020(2) 0.029(2) 0.0178(17) 0.0049(15) 0.0070(16) 0.0035(16)
C21 0.083(4) 0.054(3) 0.045(3) 0.005(2) 0.034(3) -0.020(3)
C22 0.045(3) 0.025(2) 0.051(3) 0.0070(19) 0.015(2) -0.005(2)
C23 0.031(3) 0.036(2) 0.057(3) -0.007(2) 0.012(2) -0.008(2)
C24 0.060(4) 0.044(3) 0.046(3) -0.021(2) 0.021(3) -0.005(2)
C25 0.052(3) 0.050(3) 0.041(3) 0.000(2) 0.009(2) 0.024(2)
C26 0.051(3) 0.058(3) 0.031(2) -0.004(2) 0.021(2) 0.005(2)
Si5 0.0528(9) 0.0337(7) 0.0554(8) 0.0102(6) 0.0293(7) 0.0236(6)
Si6 0.0465(8) 0.0196(6) 0.0384(6) 0.0051(5) 0.0163(6) -0.0040(5)
C30A 0.027(4) 0.018(3) 0.022(3) 0.001(2) 0.005(3) 0.005(2)
C30B 0.037(9) 0.017(6) 0.030(7) 0.009(5) 0.004(7) 0.007(5)
C31 0.117(6) 0.056(3) 0.108(5) 0.029(3) 0.057(4) 0.059(4)
C32 0.079(5) 0.059(3) 0.103(5) -0.014(3) -0.025(4) 0.001(3)
C33 0.044(3) 0.062(3) 0.071(4) -0.011(3) 0.005(3) 0.018(3)
C34 0.043(4) 0.120(5) 0.071(4) -0.019(4) -0.010(3) -0.007(3)
C35 0.058(4) 0.043(3) 0.087(4) -0.024(3) -0.001(3) 0.002(2)
C36 0.064(4) 0.043(3) 0.038(2) 0.000(2) 0.030(2) -0.009(2)
Si7 0.0278(7) 0.0207(5) 0.0265(5) -0.0023(4) 0.0079(5) 0.0020(5)
Si8 0.0240(7) 0.0234(5) 0.0291(5) 0.0012(4) 0.0027(5) -0.0043(5)
C40 0.024(2) 0.0139(17) 0.0221(18) 0.0012(14) 0.0042(16) -0.0007(15)
C41 0.051(3) 0.033(2) 0.043(2) -0.0117(19) 0.014(2) 0.003(2)
C42 0.029(3) 0.026(2) 0.047(2) 0.0060(18) 0.011(2) 0.0020(18)
C43 0.032(3) 0.036(2) 0.029(2) 0.0003(17) 0.0139(19) 0.0026(19)
C44 0.039(3) 0.030(2) 0.054(3) 0.001(2) 0.008(2) -0.011(2)
C45 0.030(3) 0.044(2) 0.038(2) 0.0061(19) 0.000(2) -0.008(2)
C46 0.030(3) 0.033(2) 0.055(3) 0.004(2) 0.013(2) -0.0040(19)

loop_
_atom_type_symbol
_atom_type_description
_atom_type_scat_dispersion_real
_atom_type_scat_dispersion_imag
_atom_type_scat_source
C C 0.0033 0.0016 'International Tables Vol C Tables 4.2.6.8 and 6.1.1.4'
H H 0.0000 0.0000 'International Tables Vol C Tables 4.2.6.8 and 6.1.1.4'
Si Si 0.0817 0.0704 'International Tables Vol C Tables 4.2.6.8 and 6.1.1.4'
Sn Sn -0.6537 1.4246 'International Tables Vol C Tables 4.2.6.8 and 6.1.1.4'

loop_
_geom_angle_atom_site_label_1
_geom_angle_atom_site_label_2
_geom_angle_atom_site_label_3
_geom_angle
C10 Sn1 C1 123.76(13)
C10 Sn1 Sn3 121.06(9)
C1 Sn1 Sn3 92.23(10)
C10 Sn1 Sn4 144.29(8)
C1 Sn1 Sn4 87.29(9)
Sn3 Sn1 Sn4 68.729(9)
C10 Sn1 Sn2 160.15(8)
C1 Sn1 Sn2 43.34(10)
Sn3 Sn1 Sn2 55.450(8)
Sn4 Sn1 Sn2 55.354(8)
C20 Sn2 C1 109.77(13)
C20 Sn2 Sn3 147.01(9)
C1 Sn2 Sn3 91.66(8)
C20 Sn2 Sn4 134.33(9)
C1 Sn2 Sn4 87.79(8)
Sn3 Sn2 Sn4 68.839(9)
C20 Sn2 Sn1 152.78(10)
C1 Sn2 Sn1 43.20(8)
Sn3 Sn2 Sn1 54.954(8)
Sn4 Sn2 Sn1 56.070(8)
C30A Sn3 C30B 28.6(3)
C30A Sn3 C4 100.02(19)
C30B Sn3 C4 128.4(4)
C30A Sn3 Sn1 143.66(15)
C30B Sn3 Sn1 126.7(4)
C4 Sn3 Sn1 91.36(9)
C30A Sn3 Sn2 143.91(14)
C30B Sn3 Sn2 132.4(3)
C4 Sn3 Sn2 89.81(8)
Sn1 Sn3 Sn2 69.596(9)
C30A Sn3 Sn4 143.44(17)
C30B Sn3 Sn4 171.1(3)
C4 Sn3 Sn4 43.43(8)
Sn1 Sn3 Sn4 56.481(8)
Sn2 Sn3 Sn4 55.817(7)
C40 Sn4 C4 123.29(13)
C40 Sn4 Sn2 135.25(9)
C4 Sn4 Sn2 89.63(9)
C40 Sn4 Sn1 132.29(9)
C4 Sn4 Sn1 90.10(9)
Sn2 Sn4 Sn1 68.576(9)
C40 Sn4 Sn3 166.81(9)
C4 Sn4 Sn3 43.72(9)
Sn2 Sn4 Sn3 55.344(7)
Sn1 Sn4 Sn3 54.790(8)
C2 C1 C3 109.6(3)
C2 C1 Sn1 117.9(2)
C3 C1 Sn1 111.5(2)
C2 C1 Sn2 113.9(2)
C3 C1 Sn2 109.4(2)
Sn1 C1 Sn2 93.45(13)
C1 C2 H2A 109.5
C1 C2 H2B 109.5
H2A C2 H2B 109.5
C1 C2 H2C 109.5
H2A C2 H2C 109.5
H2B C2 H2C 109.5
C1 C3 H3A 109.5
C1 C3 H3B 109.5
H3A C3 H3B 109.5
C1 C3 H3C 109.5
H3A C3 H3C 109.5
H3B C3 H3C 109.5
C1 C3 H3D 109.5
H3A C3 H3D 141.1
H3B C3 H3D 56.3
H3C C3 H3D 56.3
C1 C3 H3E 109.5
H3A C3 H3E 56.3
H3B C3 H3E 141.1
H3C C3 H3E 56.3
H3D C3 H3E 109.5
C1 C3 H3F 109.5
H3A C3 H3F 56.3
H3B C3 H3F 56.3
H3C C3 H3F 141.1
H3D C3 H3F 109.5
H3E C3 H3F 109.5
C6 C4 C5 110.7(3)
C6 C4 Sn4 114.6(2)
C5 C4 Sn4 114.2(2)
C6 C4 Sn3 112.5(2)
C5 C4 Sn3 110.9(2)
Sn4 C4 Sn3 92.86(13)
C4 C5 H5A 109.5
C4 C5 H5B 109.5
H5A C5 H5B 109.5
C4 C5 H5C 109.5
H5A C5 H5C 109.5
H5B C5 H5C 109.5
C4 C5 H5D 109.5
H5A C5 H5D 141.1
H5B C5 H5D 56.3
H5C C5 H5D 56.3
C4 C5 H5E 109.5
H5A C5 H5E 56.3
H5B C5 H5E 141.1
H5C C5 H5E 56.3
H5D C5 H5E 109.5
C4 C5 H5F 109.5
H5A C5 H5F 56.3
H5B C5 H5F 56.3
H5C C5 H5F 141.1
H5D C5 H5F 109.5
H5E C5 H5F 109.5
C4 C6 H6A 109.5
C4 C6 H6B 109.5
H6A C6 H6B 109.5
C4 C6 H6C 109.5
H6A C6 H6C 109.5
H6B C6 H6C 109.5
C12 Si1 C11 107.92(19)
C12 Si1 C13 104.89(18)
C11 Si1 C13 110.36(19)
C12 Si1 C10 114.45(17)
C11 Si1 C10 110.34(16)
C13 Si1 C10 108.75(16)
C14 Si2 C16 109.40(17)
C14 Si2 C15 106.69(18)
C16 Si2 C15 107.89(19)
C14 Si2 C10 108.18(17)
C16 Si2 C10 111.59(17)
C15 Si2 C10 112.94(16)
Si2 C10 Si1 117.05(19)
Si2 C10 Sn1 111.32(15)
Si1 C10 Sn1 114.62(15)
Si2 C10 H10A 104.0
Si1 C10 H10A 104.0
Sn1 C10 H10A 104.0
Si1 C11 H11A 109.5
Si1 C11 H11B 109.5
H11A C11 H11B 109.5
Si1 C11 H11C 109.5
H11A C11 H11C 109.5
H11B C11 H11C 109.5
Si1 C12 H12A 109.5
Si1 C12 H12B 109.5
H12A C12 H12B 109.5
Si1 C12 H12C 109.5
H12A C12 H12C 109.5
H12B C12 H12C 109.5
Si1 C13 H13A 109.5
Si1 C13 H13B 109.5
H13A C13 H13B 109.5
Si1 C13 H13C 109.5
H13A C13 H13C 109.5
H13B C13 H13C 109.5
Si2 C14 H14A 109.5
Si2 C14 H14B 109.5
H14A C14 H14B 109.5
Si2 C14 H14C 109.5
H14A C14 H14C 109.5
H14B C14 H14C 109.5
Si2 C15 H15A 109.5
Si2 C15 H15B 109.5
H15A C15 H15B 109.5
Si2 C15 H15C 109.5
H15A C15 H15C 109.5
H15B C15 H15C 109.5
Si2 C16 H16A 109.5
Si2 C16 H16B 109.5
H16A C16 H16B 109.5
Si2 C16 H16C 109.5
H16A C16 H16C 109.5
H16B C16 H16C 109.5
C21 Si3 C23 109.0(2)
C21 Si3 C22 105.64(19)
C23 Si3 C22 111.65(19)
C21 Si3 C20 111.85(19)
C23 Si3 C20 108.88(17)
C22 Si3 C20 109.86(17)
C25 Si4 C24 109.1(2)
C25 Si4 C26 107.5(2)
C24 Si4 C26 106.3(2)
C25 Si4 C20 112.35(18)
C24 Si4 C20 109.12(18)
C26 Si4 C20 112.27(17)
Si3 C20 Si4 120.26(19)
Si3 C20 Sn2 111.07(16)
Si4 C20 Sn2 110.77(15)
Si3 C20 H20A 104.4
Si4 C20 H20A 104.4
Sn2 C20 H20A 104.4
Si3 C21 H21A 109.5
Si3 C21 H21B 109.5
H21A C21 H21B 109.5
Si3 C21 H21C 109.5
H21A C21 H21C 109.5
H21B C21 H21C 109.5
Si3 C22 H22A 109.5
Si3 C22 H22B 109.5
H22A C22 H22B 109.5
Si3 C22 H22C 109.5
H22A C22 H22C 109.5
H22B C22 H22C 109.5
Si3 C23 H23A 109.5
Si3 C23 H23B 109.5
H23A C23 H23B 109.5
Si3 C23 H23C 109.5
H23A C23 H23C 109.5
H23B C23 H23C 109.5
Si4 C24 H24A 109.5
Si4 C24 H24B 109.5
H24A C24 H24B 109.5
Si4 C24 H24C 109.5
H24A C24 H24C 109.5
H24B C24 H24C 109.5
Si4 C25 H25A 109.5
Si4 C25 H25B 109.5
H25A C25 H25B 109.5
Si4 C25 H25C 109.5
H25A C25 H25C 109.5
H25B C25 H25C 109.5
Si4 C26 H26A 109.5
Si4 C26 H26B 109.5
H26A C26 H26B 109.5
Si4 C26 H26C 109.5
H26A C26 H26C 109.5
H26B C26 H26C 109.5
C32 Si5 C33 110.8(3)
C32 Si5 C31 108.5(3)
C33 Si5 C31 105.2(3)
C32 Si5 C30A 120.5(3)
C33 Si5 C30A 101.2(2)
C31 Si5 C30A 109.5(2)
C32 Si5 C30B 88.5(5)
C33 Si5 C30B 123.9(4)
C31 Si5 C30B 117.8(3)
C30A Si5 C30B 32.9(4)
C35 Si6 C34 109.8(2)
C35 Si6 C36 106.6(2)
C34 Si6 C36 107.0(2)
C35 Si6 C30A 119.4(3)
C34 Si6 C30A 99.3(3)
C36 Si6 C30A 114.1(2)
C35 Si6 C30B 91.9(4)
C34 Si6 C30B 128.7(5)
C36 Si6 C30B 110.3(3)
C30A Si6 C30B 32.9(4)
Si6 C30A Si5 117.2(3)
Si6 C30A Sn3 114.1(3)
Si5 C30A Sn3 111.0(2)
Si6 C30A H30A 104.3
Si5 C30A H30A 104.3
Sn3 C30A H30A 104.3
Si5 C30B Si6 113.3(6)
Si5 C30B Sn3 110.0(6)
Si6 C30B Sn3 111.5(5)
Si5 C30B H30B 107.2
Si6 C30B H30B 107.2
Sn3 C30B H30B 107.2
Si5 C31 H31A 109.5
Si5 C31 H31B 109.5
H31A C31 H31B 109.5
Si5 C31 H31C 109.5
H31A C31 H31C 109.5
H31B C31 H31C 109.5
Si5 C32 H32A 109.5
Si5 C32 H32B 109.5
H32A C32 H32B 109.5
Si5 C32 H32C 109.5
H32A C32 H32C 109.5
H32B C32 H32C 109.5
Si5 C33 H33A 109.5
Si5 C33 H33B 109.5
H33A C33 H33B 109.5
Si5 C33 H33C 109.5
H33A C33 H33C 109.5
H33B C33 H33C 109.5
Si6 C34 H34A 109.5
Si6 C34 H34B 109.5
H34A C34 H34B 109.5
Si6 C34 H34C 109.5
H34A C34 H34C 109.5
H34B C34 H34C 109.5
Si6 C35 H35A 109.5
Si6 C35 H35B 109.5
H35A C35 H35B 109.5
Si6 C35 H35C 109.5
H35A C35 H35C 109.5
H35B C35 H35C 109.5
Si6 C36 H36A 109.5
Si6 C36 H36B 109.5
H36A C36 H36B 109.5
Si6 C36 H36C 109.5
H36A C36 H36C 109.5
H36B C36 H36C 109.5
C42 Si7 C43 112.13(18)
C42 Si7 C41 106.15(18)
C43 Si7 C41 106.07(17)
C42 Si7 C40 108.41(17)
C43 Si7 C40 110.12(16)
C41 Si7 C40 113.95(18)
C46 Si8 C45 109.28(19)
C46 Si8 C40 112.39(17)
C45 Si8 C40 110.31(17)
C46 Si8 C44 104.72(18)
C45 Si8 C44 109.46(19)
C40 Si8 C44 110.52(17)
Si8 C40 Si7 117.37(17)
Si8 C40 Sn4 112.83(16)
Si7 C40 Sn4 110.56(16)
Si8 C40 H40A 104.9
Si7 C40 H40A 104.9
Sn4 C40 H40A 104.9
Si7 C41 H41A 109.5
Si7 C41 H41B 109.5
H41A C41 H41B 109.5
Si7 C41 H41C 109.5
H41A C41 H41C 109.5
H41B C41 H41C 109.5
Si7 C42 H42A 109.5
Si7 C42 H42B 109.5
H42A C42 H42B 109.5
Si7 C42 H42C 109.5
H42A C42 H42C 109.5
H42B C42 H42C 109.5
Si7 C43 H43A 109.5
Si7 C43 H43B 109.5
H43A C43 H43B 109.5
Si7 C43 H43C 109.5
H43A C43 H43C 109.5
H43B C43 H43C 109.5
Si8 C44 H44A 109.5
Si8 C44 H44B 109.5
H44A C44 H44B 109.5
Si8 C44 H44C 109.5
H44A C44 H44C 109.5
H44B C44 H44C 109.5
Si8 C45 H45A 109.5
Si8 C45 H45B 109.5
H45A C45 H45B 109.5
Si8 C45 H45C 109.5
H45A C45 H45C 109.5
H45B C45 H45C 109.5
Si8 C46 H46A 109.5
Si8 C46 H46B 109.5
H46A C46 H46B 109.5
Si8 C46 H46C 109.5
H46A C46 H46C 109.5
H46B C46 H46C 109.5

loop_
_geom_bond_atom_site_label_1
_geom_bond_atom_site_label_2
_geom_bond_distance
Sn1 C10 2.198(3)
Sn1 C1 2.221(3)
Sn1 Sn3 2.8287(4)
Sn1 Sn4 2.8864(4)
Sn1 Sn2 3.2383(4)
Sn2 C20 2.192(3)
Sn2 C1 2.227(4)
Sn2 Sn3 2.8457(3)
Sn2 Sn4 2.8619(3)
Sn3 C30A 2.199(5)
Sn3 C30B 2.202(10)
Sn3 C4 2.232(3)
Sn3 Sn4 3.2263(3)
Sn4 C40 2.204(3)
Sn4 C4 2.221(3)
C1 C2 1.525(5)
C1 C3 1.529(4)
C2 H2A 0.9800
C2 H2B 0.9800
C2 H2C 0.9800
C3 H3A 0.9800
C3 H3B 0.9800
C3 H3C 0.9800
C3 H3D 0.9800
C3 H3E 0.9800
C3 H3F 0.9800
C4 C6 1.517(5)
C4 C5 1.528(5)
C5 H5A 0.9800
C5 H5B 0.9800
C5 H5C 0.9800
C5 H5D 0.9800
C5 H5E 0.9800
C5 H5F 0.9800
C6 H6A 0.9800
C6 H6B 0.9800
C6 H6C 0.9800
Si1 C12 1.866(4)
Si1 C11 1.871(4)
Si1 C13 1.875(4)
Si1 C10 1.880(3)
Si2 C14 1.864(4)
Si2 C16 1.869(4)
Si2 C15 1.878(4)
Si2 C10 1.878(3)
C10 H10A 1.0000
C11 H11A 0.9800
C11 H11B 0.9800
C11 H11C 0.9800
C12 H12A 0.9800
C12 H12B 0.9800
C12 H12C 0.9800
C13 H13A 0.9800
C13 H13B 0.9800
C13 H13C 0.9800
C14 H14A 0.9800
C14 H14B 0.9800
C14 H14C 0.9800
C15 H15A 0.9800
C15 H15B 0.9800
C15 H15C 0.9800
C16 H16A 0.9800
C16 H16B 0.9800
C16 H16C 0.9800
Si3 C21 1.862(4)
Si3 C23 1.864(4)
Si3 C22 1.876(4)
Si3 C20 1.876(4)
Si4 C25 1.855(4)
Si4 C24 1.866(4)
Si4 C26 1.873(4)
Si4 C20 1.877(3)
C20 H20A 1.0000
C21 H21A 0.9800
C21 H21B 0.9800
C21 H21C 0.9800
C22 H22A 0.9800
C22 H22B 0.9800
C22 H22C 0.9800
C23 H23A 0.9800
C23 H23B 0.9800
C23 H23C 0.9800
C24 H24A 0.9800
C24 H24B 0.9800
C24 H24C 0.9800
C25 H25A 0.9800
C25 H25B 0.9800
C25 H25C 0.9800
C26 H26A 0.9800
C26 H26B 0.9800
C26 H26C 0.9800
Si5 C32 1.808(5)
Si5 C33 1.848(5)
Si5 C31 1.877(4)
Si5 C30A 1.908(5)
Si5 C30B 1.930(12)
Si6 C35 1.857(4)
Si6 C34 1.859(5)
Si6 C36 1.877(4)
Si6 C30A 1.886(5)
Si6 C30B 1.946(11)
C30A H30A 1.0000
C30B H30B 1.0000
C31 H31A 0.9800
C31 H31B 0.9800
C31 H31C 0.9800
C32 H32A 0.9800
C32 H32B 0.9800
C32 H32C 0.9800
C33 H33A 0.9800
C33 H33B 0.9800
C33 H33C 0.9800
C34 H34A 0.9800
C34 H34B 0.9800
C34 H34C 0.9800
C35 H35A 0.9800
C35 H35B 0.9800
C35 H35C 0.9800
C36 H36A 0.9800
C36 H36B 0.9800
C36 H36C 0.9800
Si7 C42 1.862(4)
Si7 C43 1.864(3)
Si7 C41 1.880(4)
Si7 C40 1.886(4)
Si8 C46 1.866(4)
Si8 C45 1.867(4)
Si8 C40 1.876(4)
Si8 C44 1.879(4)
C40 H40A 1.0000
C41 H41A 0.9800
C41 H41B 0.9800
C41 H41C 0.9800
C42 H42A 0.9800
C42 H42B 0.9800
C42 H42C 0.9800
C43 H43A 0.9800
C43 H43B 0.9800
C43 H43C 0.9800
C44 H44A 0.9800
C44 H44B 0.9800
C44 H44C 0.9800
C45 H45A 0.9800
C45 H45B 0.9800
C45 H45C 0.9800
C46 H46A 0.9800
C46 H46B 0.9800
C46 H46C 0.9800

loop_
_geom_torsion_atom_site_label_1
_geom_torsion_atom_site_label_2
_geom_torsion_atom_site_label_3
_geom_torsion_atom_site_label_4
_geom_torsion
C10 Sn1 Sn2 C20 64.8(3)
C1 Sn1 Sn2 C20 8.2(2)
Sn3 Sn1 Sn2 C20 151.17(19)
Sn4 Sn1 Sn2 C20 -122.24(19)
C10 Sn1 Sn2 C1 56.6(3)
Sn3 Sn1 Sn2 C1 142.98(12)
Sn4 Sn1 Sn2 C1 -130.43(12)
C10 Sn1 Sn2 Sn3 -86.4(3)
C1 Sn1 Sn2 Sn3 -142.98(12)
Sn4 Sn1 Sn2 Sn3 86.585(11)
C10 Sn1 Sn2 Sn4 -173.0(3)
C1 Sn1 Sn2 Sn4 130.43(12)
Sn3 Sn1 Sn2 Sn4 -86.585(11)
C10 Sn1 Sn3 C30A -5.0(3)
C1 Sn1 Sn3 C30A -137.3(3)
Sn4 Sn1 Sn3 C30A 136.5(3)
Sn2 Sn1 Sn3 C30A -161.7(3)
C10 Sn1 Sn3 C30B 28.4(4)
C1 Sn1 Sn3 C30B -103.9(4)
Sn4 Sn1 Sn3 C30B 169.9(4)
Sn2 Sn1 Sn3 C30B -128.3(4)
C10 Sn1 Sn3 C4 -114.01(13)
C1 Sn1 Sn3 C4 113.71(12)
Sn4 Sn1 Sn3 C4 27.49(8)
Sn2 Sn1 Sn3 C4 89.29(9)
C10 Sn1 Sn3 Sn2 156.70(10)
C1 Sn1 Sn3 Sn2 24.43(9)
Sn4 Sn1 Sn3 Sn2 -61.794(8)
C10 Sn1 Sn3 Sn4 -141.51(10)
C1 Sn1 Sn3 Sn4 86.22(9)
Sn2 Sn1 Sn3 Sn4 61.794(8)
C20 Sn2 Sn3 C30A 5.5(3)
C1 Sn2 Sn3 C30A 137.2(3)
Sn4 Sn2 Sn3 C30A -135.8(3)
Sn1 Sn2 Sn3 C30A 161.6(3)
C20 Sn2 Sn3 C30B -34.5(5)
C1 Sn2 Sn3 C30B 97.2(5)
Sn4 Sn2 Sn3 C30B -175.8(5)
Sn1 Sn2 Sn3 C30B 121.6(5)
C20 Sn2 Sn3 C4 112.37(19)
C1 Sn2 Sn3 C4 -115.87(12)
Sn4 Sn2 Sn3 C4 -28.88(9)
Sn1 Sn2 Sn3 C4 -91.52(9)
C20 Sn2 Sn3 Sn1 -156.11(17)
C1 Sn2 Sn3 Sn1 -24.35(8)
Sn4 Sn2 Sn3 Sn1 62.639(9)
C20 Sn2 Sn3 Sn4 141.26(17)
C1 Sn2 Sn3 Sn4 -86.99(8)
Sn1 Sn2 Sn3 Sn4 -62.639(9)
C20 Sn2 Sn4 C40 18.14(19)
C1 Sn2 Sn4 C40 -97.68(16)
Sn3 Sn2 Sn4 C40 169.69(13)
Sn1 Sn2 Sn4 C40 -129.11(13)
C20 Sn2 Sn4 C4 -122.49(16)
C1 Sn2 Sn4 C4 121.69(13)
Sn3 Sn2 Sn4 C4 29.05(9)
Sn1 Sn2 Sn4 C4 90.25(9)
C20 Sn2 Sn4 Sn1 147.25(13)
C1 Sn2 Sn4 Sn1 31.43(8)
Sn3 Sn2 Sn4 Sn1 -61.202(9)
C20 Sn2 Sn4 Sn3 -151.55(13)
C1 Sn2 Sn4 Sn3 92.63(8)
Sn1 Sn2 Sn4 Sn3 61.202(9)
C10 Sn1 Sn4 C40 -51.66(19)
C1 Sn1 Sn4 C40 100.87(15)
Sn3 Sn1 Sn4 C40 -165.68(12)
Sn2 Sn1 Sn4 C40 132.40(12)
C10 Sn1 Sn4 C4 86.38(17)
C1 Sn1 Sn4 C4 -121.10(12)
Sn3 Sn1 Sn4 C4 -27.64(9)
Sn2 Sn1 Sn4 C4 -89.56(9)
C10 Sn1 Sn4 Sn2 175.94(15)
C1 Sn1 Sn4 Sn2 -31.54(9)
Sn3 Sn1 Sn4 Sn2 61.917(8)
C10 Sn1 Sn4 Sn3 114.02(15)
C1 Sn1 Sn4 Sn3 -93.45(9)
Sn2 Sn1 Sn4 Sn3 -61.917(8)
C30A Sn3 Sn4 C40 -10.1(5)
C30B Sn3 Sn4 C40 13(2)
C4 Sn3 Sn4 C40 -11.1(4)
Sn1 Sn3 Sn4 C40 126.7(4)
Sn2 Sn3 Sn4 C40 -146.5(4)
C30A Sn3 Sn4 C4 1.0(3)
C30B Sn3 Sn4 C4 24(2)
Sn1 Sn3 Sn4 C4 137.83(13)
Sn2 Sn3 Sn4 C4 -135.36(13)
C30A Sn3 Sn4 Sn2 136.4(2)
C30B Sn3 Sn4 Sn2 159(2)
C4 Sn3 Sn4 Sn2 135.36(13)
Sn1 Sn3 Sn4 Sn2 -86.810(11)
C30A Sn3 Sn4 Sn1 -136.8(2)
C30B Sn3 Sn4 Sn1 -114(2)
C4 Sn3 Sn4 Sn1 -137.83(13)
Sn2 Sn3 Sn4 Sn1 86.810(11)
C10 Sn1 C1 C2 -40.6(3)
Sn3 Sn1 C1 C2 89.7(3)
Sn4 Sn1 C1 C2 158.3(3)
Sn2 Sn1 C1 C2 119.5(3)
C10 Sn1 C1 C3 87.5(3)
Sn3 Sn1 C1 C3 -142.1(2)
Sn4 Sn1 C1 C3 -73.6(2)
Sn2 Sn1 C1 C3 -112.4(3)
C10 Sn1 C1 Sn2 -160.08(11)
Sn3 Sn1 C1 Sn2 -29.75(9)
Sn4 Sn1 C1 Sn2 38.82(9)
C20 Sn2 C1 C2 61.3(3)
Sn3 Sn2 C1 C2 -93.2(2)
Sn4 Sn2 C1 C2 -161.9(2)
Sn1 Sn2 C1 C2 -122.7(3)
C20 Sn2 C1 C3 -61.8(2)
Sn3 Sn2 C1 C3 143.7(2)
Sn4 Sn2 C1 C3 75.0(2)
Sn1 Sn2 C1 C3 114.2(3)
C20 Sn2 C1 Sn1 -176.03(11)
Sn3 Sn2 C1 Sn1 29.54(9)
Sn4 Sn2 C1 Sn1 -39.20(9)
C40 Sn4 C4 C6 -66.6(3)
Sn2 Sn4 C4 C6 81.1(2)
Sn1 Sn4 C4 C6 149.7(2)
Sn3 Sn4 C4 C6 116.4(3)
C40 Sn4 C4 C5 62.6(3)
Sn2 Sn4 C4 C5 -149.7(3)
Sn1 Sn4 C4 C5 -81.2(3)
Sn3 Sn4 C4 C5 -114.4(3)
C40 Sn4 C4 Sn3 176.98(11)
Sn2 Sn4 C4 Sn3 -35.31(9)
Sn1 Sn4 C4 Sn3 33.27(9)
C30A Sn3 C4 C6 62.4(3)
C30B Sn3 C4 C6 66.4(5)
Sn1 Sn3 C4 C6 -152.2(2)
Sn2 Sn3 C4 C6 -82.7(2)
Sn4 Sn3 C4 C6 -118.2(3)
C30A Sn3 C4 C5 -62.1(3)
C30B Sn3 C4 C5 -58.1(5)
Sn1 Sn3 C4 C5 83.3(2)
Sn2 Sn3 C4 C5 152.9(2)
Sn4 Sn3 C4 C5 117.3(3)
C30A Sn3 C4 Sn4 -179.37(16)
C30B Sn3 C4 Sn4 -175.4(4)
Sn1 Sn3 C4 Sn4 -34.05(10)
Sn2 Sn3 C4 Sn4 35.54(9)
C14 Si2 C10 Si1 154.56(19)
C16 Si2 C10 Si1 -85.1(2)
C15 Si2 C10 Si1 36.7(2)
C14 Si2 C10 Sn1 -70.9(2)
C16 Si2 C10 Sn1 49.5(2)
C15 Si2 C10 Sn1 171.25(17)
C12 Si1 C10 Si2 164.99(19)
C11 Si1 C10 Si2 43.1(2)
C13 Si1 C10 Si2 -78.1(2)
C12 Si1 C10 Sn1 31.9(2)
C11 Si1 C10 Sn1 -90.0(2)
C13 Si1 C10 Sn1 148.79(18)
C1 Sn1 C10 Si2 -87.28(19)
Sn3 Sn1 C10 Si2 155.51(11)
Sn4 Sn1 C10 Si2 59.1(2)
Sn2 Sn1 C10 Si2 -130.82(18)
C1 Sn1 C10 Si1 48.4(2)
Sn3 Sn1 C10 Si1 -68.76(19)
Sn4 Sn1 C10 Si1 -165.21(6)
Sn2 Sn1 C10 Si1 4.9(4)
C21 Si3 C20 Si4 55.8(3)
C23 Si3 C20 Si4 -64.6(2)
C22 Si3 C20 Si4 172.8(2)
C21 Si3 C20 Sn2 -172.5(2)
C23 Si3 C20 Sn2 67.0(2)
C22 Si3 C20 Sn2 -55.5(2)
C25 Si4 C20 Si3 63.0(3)
C24 Si4 C20 Si3 -175.9(2)
C26 Si4 C20 Si3 -58.3(3)
C25 Si4 C20 Sn2 -68.8(2)
C24 Si4 C20 Sn2 52.4(2)
C26 Si4 C20 Sn2 169.93(19)
C1 Sn2 C20 Si3 121.76(17)
Sn3 Sn2 C20 Si3 -110.65(16)
Sn4 Sn2 C20 Si3 14.7(2)
Sn1 Sn2 C20 Si3 115.81(19)
C1 Sn2 C20 Si4 -101.88(18)
Sn3 Sn2 C20 Si4 25.7(3)
Sn4 Sn2 C20 Si4 151.03(9)
Sn1 Sn2 C20 Si4 -107.83(19)
C35 Si6 C30A Si5 -27.7(4)
C34 Si6 C30A Si5 91.3(4)
C36 Si6 C30A Si5 -155.3(3)
C30B Si6 C30A Si5 -64.7(7)
C35 Si6 C30A Sn3 104.5(3)
C34 Si6 C30A Sn3 -136.5(3)
C36 Si6 C30A Sn3 -23.1(4)
C30B Si6 C30A Sn3 67.5(7)
C32 Si5 C30A Si6 81.1(4)
C33 Si5 C30A Si6 -156.4(3)
C31 Si5 C30A Si6 -45.7(4)
C30B Si5 C30A Si6 65.7(6)
C32 Si5 C30A Sn3 -52.5(4)
C33 Si5 C30A Sn3 70.0(3)
C31 Si5 C30A Sn3 -179.3(3)
C30B Si5 C30A Sn3 -67.9(6)
C30B Sn3 C30A Si6 -68.0(7)
C4 Sn3 C30A Si6 105.5(3)
Sn1 Sn3 C30A Si6 -0.8(5)
Sn2 Sn3 C30A Si6 -150.81(12)
Sn4 Sn3 C30A Si6 104.8(3)
C30B Sn3 C30A Si5 67.2(7)
C4 Sn3 C30A Si5 -119.4(3)
Sn1 Sn3 C30A Si5 134.34(17)
Sn2 Sn3 C30A Si5 -15.7(5)
Sn4 Sn3 C30A Si5 -120.1(2)
C32 Si5 C30B Si6 134.4(6)
C33 Si5 C30B Si6 -111.3(5)
C31 Si5 C30B Si6 24.2(8)
C30A Si5 C30B Si6 -58.8(6)
C32 Si5 C30B Sn3 -100.0(5)
C33 Si5 C30B Sn3 14.3(8)
C31 Si5 C30B Sn3 149.8(4)
C30A Si5 C30B Sn3 66.8(7)
C35 Si6 C30B Si5 -88.5(6)
C34 Si6 C30B Si5 28.9(9)
C36 Si6 C30B Si5 163.0(5)
C30A Si6 C30B Si5 59.9(7)
C35 Si6 C30B Sn3 146.7(6)
C34 Si6 C30B Sn3 -95.9(6)
C36 Si6 C30B Sn3 38.2(7)
C30A Si6 C30B Sn3 -64.9(7)
C30A Sn3 C30B Si5 -64.8(7)
C4 Sn3 C30B Si5 -73.0(6)
Sn1 Sn3 C30B Si5 158.1(3)
Sn2 Sn3 C30B Si5 62.9(8)
Sn4 Sn3 C30B Si5 -94(2)
C30A Sn3 C30B Si6 61.8(7)
C4 Sn3 C30B Si6 53.6(8)
Sn1 Sn3 C30B Si6 -75.3(7)
Sn2 Sn3 C30B Si6 -170.5(3)
Sn4 Sn3 C30B Si6 33(3)
C46 Si8 C40 Si7 172.87(18)
C45 Si8 C40 Si7 50.6(2)
C44 Si8 C40 Si7 -70.5(2)
C46 Si8 C40 Sn4 42.5(2)
C45 Si8 C40 Sn4 -79.7(2)
C44 Si8 C40 Sn4 159.14(17)
C42 Si7 C40 Si8 154.26(18)
C43 Si7 C40 Si8 -82.7(2)
C41 Si7 C40 Si8 36.3(3)
C42 Si7 C40 Sn4 -74.37(19)
C43 Si7 C40 Sn4 48.6(2)
C41 Si7 C40 Sn4 167.68(17)
C4 Sn4 C40 Si8 41.1(2)
Sn2 Sn4 C40 Si8 -89.56(18)
Sn1 Sn4 C40 Si8 167.96(8)
Sn3 Sn4 C40 Si8 50.3(5)
C4 Sn4 C40 Si7 -92.61(19)
Sn2 Sn4 C40 Si7 136.75(10)
Sn1 Sn4 C40 Si7 34.3(2)
Sn3 Sn4 C40 Si7 -83.4(4)
